data_7106676
loop_
_publ_author_name
'Hanh V. Ly'
'Jani Moilanen'
'Heikki M. Tuononen'
'Masood Parvez'
'Roland Roesler'

_publ_section_title
;
 More Electron Rich than Cyclopentadienyl: 1,2-Diaza-3,5-diborolyl as a
 Ligand in Ferrocene and Ruthenocene Analogs
;
_journal_name_full Chem.Commun.
_journal_page_first 8391
_journal_paper_doi 10.1039/c1cc12281a
_journal_volume 47
_journal_year 2011
_chemical_formula_sum 'C34 H38 B4 Fe N4'
_chemical_formula_weight 601.77
_chemical_name_systematic
;
?
;
_space_group_IT_number 14
_symmetry_cell_setting monoclinic
_symmetry_space_group_name_Hall '-P 2ybc'
_symmetry_space_group_name_H-M 'P 1 21/c 1'
_atom_sites_solution_hydrogens geom
_atom_sites_solution_primary direct
_atom_sites_solution_secondary difmap
_audit_creation_method SHELXL-97
_cell_angle_alpha 90.00
_cell_angle_beta 105.487(14)
_cell_angle_gamma 90.00
_cell_formula_units_Z 4
_cell_length_a 11.770(5)
_cell_length_b 15.036(3)
_cell_length_c 17.927(7)
_cell_measurement_reflns_used 6954
_cell_measurement_temperature 173(2)
_cell_measurement_theta_max 27.46
_cell_measurement_theta_min 1.80
_cell_volume 3057.4(19)
_computing_structure_refinement 'SHELXL-97 (Sheldrick, 1997)'
_diffrn_ambient_temperature 173(2)
_diffrn_measured_fraction_theta_full 0.995
_diffrn_measured_fraction_theta_max 0.995
_diffrn_radiation_monochromator graphite
_diffrn_radiation_source 'fine-focus sealed tube'
_diffrn_radiation_type MoK\a
_diffrn_radiation_wavelength 0.71073
_diffrn_reflns_av_R_equivalents 0.0437
_diffrn_reflns_av_sigmaI/netI 0.0721
_diffrn_reflns_limit_h_max 15
_diffrn_reflns_limit_h_min -15
_diffrn_reflns_limit_k_max 16
_diffrn_reflns_limit_k_min -19
_diffrn_reflns_limit_l_max 23
_diffrn_reflns_limit_l_min -23
_diffrn_reflns_number 11847
_diffrn_reflns_theta_full 27.46
_diffrn_reflns_theta_max 27.46
_diffrn_reflns_theta_min 1.80
_exptl_absorpt_coefficient_mu 0.525
_exptl_absorpt_correction_T_max 0.9793
_exptl_absorpt_correction_T_min 0.9208
_exptl_absorpt_correction_type multi-scan
_exptl_absorpt_process_details 'SORTAV: (Blessing, 1997)'
_exptl_crystal_density_diffrn 1.307
_exptl_crystal_density_method 'not measured'
_exptl_crystal_F_000 1264
_exptl_crystal_size_max 0.16
_exptl_crystal_size_mid 0.14
_exptl_crystal_size_min 0.04
_refine_diff_density_max 0.396
_refine_diff_density_min -0.394
_refine_diff_density_rms 0.066
_refine_ls_extinction_method none
_refine_ls_goodness_of_fit_ref 1.031
_refine_ls_hydrogen_treatment constr
_refine_ls_matrix_type full
_refine_ls_number_parameters 390
_refine_ls_number_reflns 6954
_refine_ls_number_restraints 0
_refine_ls_restrained_S_all 1.031
_refine_ls_R_factor_all 0.0819
_refine_ls_R_factor_gt 0.0477
_refine_ls_shift/su_max 0.000
_refine_ls_shift/su_mean 0.000
_refine_ls_structure_factor_coef Fsqd
_refine_ls_weighting_details 'calc w=1/[\s^2^(Fo^2^)+(0.0420P)^2^+2.1900P] where P=(Fo^2^+2Fc^2^)/3'
_refine_ls_weighting_scheme calc
_refine_ls_wR_factor_gt 0.1028
_refine_ls_wR_factor_ref 0.1176
_reflns_number_gt 4958
_reflns_number_total 6954
_reflns_threshold_expression >2sigma(I)
_cod_data_source_file c1cc12281a.txt
_cod_data_source_block 4
_cod_original_sg_symbol_H-M P21/c
_cod_database_code 7106676

loop_
_symmetry_equiv_pos_as_xyz
'x, y, z'
'-x, y+1/2, -z+1/2'
'-x, -y, -z'
'x, -y-1/2, z-1/2'

loop_
_atom_site_label
_atom_site_type_symbol
_atom_site_fract_x
_atom_site_fract_y
_atom_site_fract_z
_atom_site_U_iso_or_equiv
_atom_site_adp_type
_atom_site_occupancy
_atom_site_symmetry_multiplicity
_atom_site_calc_flag
_atom_site_refinement_flags
_atom_site_disorder_assembly
_atom_site_disorder_group
Fe1 Fe 0.49612(3) 0.26030(2) 0.428849(19) 0.01785(10) Uani 1 1 d . . .
N1 N 0.36529(17) 0.34472(12) 0.42096(11) 0.0195(4) Uani 1 1 d . . .
N2 N 0.46008(18) 0.36415(12) 0.48807(11) 0.0203(4) Uani 1 1 d . . .
N3 N 0.61738(17) 0.17237(13) 0.47826(11) 0.0211(4) Uani 1 1 d . . .
N4 N 0.50186(18) 0.14228(12) 0.47953(11) 0.0207(4) Uani 1 1 d . . .
C1 C 0.5294(2) 0.38614(14) 0.37660(14) 0.0210(5) Uani 1 1 d . . .
C2 C 0.6046(2) 0.40301(16) 0.32151(15) 0.0286(6) Uani 1 1 d . . .
H2A H 0.6244 0.4664 0.3222 0.034 Uiso 1 1 calc R . .
H2B H 0.5608 0.3856 0.2690 0.034 Uiso 1 1 calc R . .
H2C H 0.6772 0.3680 0.3377 0.034 Uiso 1 1 calc R . .
C3 C 0.2549(2) 0.33452(17) 0.44357(15) 0.0270(6) Uani 1 1 d . . .
H3A H 0.2095 0.2826 0.4175 0.032 Uiso 1 1 calc R . .
H3B H 0.2054 0.3885 0.4304 0.032 Uiso 1 1 calc R . .
C4 C 0.2947(2) 0.32067(17) 0.53071(15) 0.0286(6) Uani 1 1 d . . .
H4A H 0.3054 0.2566 0.5435 0.034 Uiso 1 1 calc R . .
H4B H 0.2367 0.3458 0.5560 0.034 Uiso 1 1 calc R . .
C5 C 0.4119(2) 0.37024(16) 0.55604(14) 0.0239(5) Uani 1 1 d . . .
H5A H 0.3996 0.4330 0.5686 0.029 Uiso 1 1 calc R . .
H5B H 0.4653 0.3416 0.6019 0.029 Uiso 1 1 calc R . .
C6 C 0.3087(2) 0.35859(16) 0.26761(15) 0.0250(5) Uani 1 1 d . . .
C7 C 0.3104(3) 0.42218(17) 0.21097(15) 0.0305(6) Uani 1 1 d . . .
H7 H 0.3688 0.4674 0.2224 0.037 Uiso 1 1 calc R . .
C8 C 0.2294(3) 0.42140(19) 0.13852(17) 0.0377(7) Uani 1 1 d . . .
H8 H 0.2328 0.4657 0.1014 0.045 Uiso 1 1 calc R . .
C9 C 0.1442(3) 0.3560(2) 0.12077(17) 0.0421(8) Uani 1 1 d . . .
H9 H 0.0885 0.3555 0.0714 0.051 Uiso 1 1 calc R . .
C10 C 0.1397(3) 0.2911(2) 0.17482(17) 0.0390(7) Uani 1 1 d . . .
H10 H 0.0817 0.2456 0.1624 0.047 Uiso 1 1 calc R . .
C11 C 0.2205(2) 0.29288(18) 0.24741(16) 0.0297(6) Uani 1 1 d . . .
H11 H 0.2161 0.2486 0.2843 0.036 Uiso 1 1 calc R . .
C12 C 0.6854(2) 0.41539(15) 0.52520(15) 0.0241(5) Uani 1 1 d . . .
C13 C 0.7896(2) 0.4166(2) 0.50162(18) 0.0384(7) Uani 1 1 d . . .
H13 H 0.7847 0.4081 0.4483 0.046 Uiso 1 1 calc R . .
C14 C 0.8991(3) 0.4298(2) 0.5525(2) 0.0507(9) Uani 1 1 d . . .
H14 H 0.9678 0.4294 0.5342 0.061 Uiso 1 1 calc R . .
C15 C 0.9084(3) 0.4436(2) 0.63037(19) 0.0455(8) Uani 1 1 d . . .
H15 H 0.9836 0.4514 0.6659 0.055 Uiso 1 1 calc R . .
C16 C 0.8080(3) 0.44598(18) 0.65583(18) 0.0385(7) Uani 1 1 d . . .
H16 H 0.8138 0.4572 0.7089 0.046 Uiso 1 1 calc R . .
C17 C 0.6983(2) 0.43204(16) 0.60429(15) 0.0292(6) Uani 1 1 d . . .
H17 H 0.6300 0.4338 0.6229 0.035 Uiso 1 1 calc R . .
C18 C 0.5055(2) 0.15408(15) 0.34820(14) 0.0217(5) Uani 1 1 d . . .
C19 C 0.4653(2) 0.16018(16) 0.26041(14) 0.0264(6) Uani 1 1 d . . .
H19A H 0.4977 0.1100 0.2378 0.032 Uiso 1 1 calc R . .
H19B H 0.4932 0.2161 0.2436 0.032 Uiso 1 1 calc R . .
H19C H 0.3790 0.1583 0.2432 0.032 Uiso 1 1 calc R . .
C20 C 0.6935(2) 0.17425(17) 0.55810(14) 0.0263(6) Uani 1 1 d . . .
H20A H 0.7422 0.2289 0.5676 0.032 Uiso 1 1 calc R . .
H20B H 0.7462 0.1217 0.5686 0.032 Uiso 1 1 calc R . .
C21 C 0.6075(2) 0.17274(17) 0.60788(14) 0.0272(6) Uani 1 1 d . . .
H21A H 0.5829 0.2337 0.6174 0.033 Uiso 1 1 calc R . .
H21B H 0.6427 0.1435 0.6582 0.033 Uiso 1 1 calc R . .
C22 C 0.5033(2) 0.11908(16) 0.55962(14) 0.0254(6) Uani 1 1 d . . .
H22A H 0.5158 0.0545 0.5690 0.030 Uiso 1 1 calc R . .
H22B H 0.4288 0.1368 0.5712 0.030 Uiso 1 1 calc R . .
C23 C 0.7484(2) 0.19905(15) 0.37889(15) 0.0242(5) Uani 1 1 d . . .
C24 C 0.7545(3) 0.2025(2) 0.30250(16) 0.0353(7) Uani 1 1 d . . .
H24 H 0.6880 0.1837 0.2628 0.042 Uiso 1 1 calc R . .
C25 C 0.8533(3) 0.2323(2) 0.28162(17) 0.0386(7) Uani 1 1 d . . .
H25 H 0.8526 0.2345 0.2285 0.046 Uiso 1 1 calc R . .
C26 C 0.9516(2) 0.2585(2) 0.33707(18) 0.0390(7) Uani 1 1 d . . .
H26 H 1.0188 0.2804 0.3231 0.047 Uiso 1 1 calc R . .
C27 C 0.9512(3) 0.2526(3) 0.41404(19) 0.0512(9) Uani 1 1 d . . .
H27 H 1.0196 0.2690 0.4533 0.061 Uiso 1 1 calc R . .
C28 C 0.8519(2) 0.2230(2) 0.43436(17) 0.0408(7) Uani 1 1 d . . .
H28 H 0.8543 0.2188 0.4876 0.049 Uiso 1 1 calc R . .
C29 C 0.3031(2) 0.08127(15) 0.38108(15) 0.0230(5) Uani 1 1 d . . .
C30 C 0.2662(2) 0.02919(16) 0.31416(15) 0.0253(6) Uani 1 1 d . . .
H30 H 0.3178 0.0223 0.2818 0.030 Uiso 1 1 calc R . .
C31 C 0.1573(2) -0.01270(17) 0.29325(16) 0.0322(6) Uani 1 1 d . . .
H31 H 0.1357 -0.0483 0.2479 0.039 Uiso 1 1 calc R . .
C32 C 0.0807(3) -0.00228(18) 0.33886(18) 0.0373(7) Uani 1 1 d . . .
H32 H 0.0054 -0.0299 0.3246 0.045 Uiso 1 1 calc R . .
C33 C 0.1139(3) 0.04860(19) 0.40542(18) 0.0380(7) Uani 1 1 d . . .
H33 H 0.0615 0.0556 0.4371 0.046 Uiso 1 1 calc R . .
C34 C 0.2233(2) 0.08931(16) 0.42603(16) 0.0303(6) Uani 1 1 d . . .
H34 H 0.2447 0.1237 0.4721 0.036 Uiso 1 1 calc R . .
B1 B 0.3998(3) 0.36341(17) 0.34943(17) 0.0221(6) Uani 1 1 d . . .
B2 B 0.5659(3) 0.39389(17) 0.46418(17) 0.0217(6) Uani 1 1 d . . .
B3 B 0.6294(3) 0.17418(17) 0.39770(16) 0.0218(6) Uani 1 1 d . . .
B4 B 0.4297(3) 0.12360(17) 0.39929(17) 0.0224(6) Uani 1 1 d . . .

loop_
_atom_site_aniso_label
_atom_site_aniso_U_11
_atom_site_aniso_U_22
_atom_site_aniso_U_33
_atom_site_aniso_U_23
_atom_site_aniso_U_13
_atom_site_aniso_U_12
Fe1 0.02190(19) 0.01772(17) 0.01500(17) 0.00049(13) 0.00679(14) 0.00000(13)
N1 0.0186(11) 0.0221(9) 0.0176(10) 0.0005(8) 0.0048(8) -0.0009(8)
N2 0.0253(11) 0.0206(9) 0.0163(10) 0.0000(8) 0.0079(9) -0.0011(8)
N3 0.0208(11) 0.0247(10) 0.0179(10) 0.0004(8) 0.0053(9) -0.0011(8)
N4 0.0231(11) 0.0225(10) 0.0186(11) 0.0009(8) 0.0091(9) -0.0005(8)
C1 0.0287(14) 0.0165(10) 0.0200(13) 0.0031(9) 0.0104(11) 0.0003(9)
C2 0.0359(16) 0.0274(13) 0.0253(14) 0.0042(11) 0.0131(12) -0.0009(11)
C3 0.0235(14) 0.0319(13) 0.0287(14) -0.0003(11) 0.0122(12) -0.0012(11)
C4 0.0325(15) 0.0320(13) 0.0271(14) -0.0005(11) 0.0181(12) -0.0011(11)
C5 0.0318(15) 0.0237(12) 0.0201(13) 0.0016(10) 0.0133(11) 0.0018(10)
C6 0.0260(14) 0.0287(12) 0.0212(13) -0.0005(10) 0.0078(11) 0.0079(10)
C7 0.0361(16) 0.0325(14) 0.0235(14) 0.0021(11) 0.0090(12) 0.0068(11)
C8 0.0444(18) 0.0438(16) 0.0256(15) 0.0065(13) 0.0104(14) 0.0158(14)
C9 0.0385(18) 0.062(2) 0.0213(15) -0.0032(14) 0.0009(13) 0.0206(15)
C10 0.0264(16) 0.0504(17) 0.0367(17) -0.0122(14) 0.0023(13) 0.0039(13)
C11 0.0278(15) 0.0345(14) 0.0269(14) -0.0014(11) 0.0073(12) 0.0061(11)
C12 0.0277(14) 0.0188(11) 0.0249(14) 0.0004(10) 0.0055(11) 0.0004(10)
C13 0.0289(16) 0.0551(18) 0.0309(16) -0.0047(14) 0.0077(13) -0.0024(13)
C14 0.0286(18) 0.074(2) 0.049(2) -0.0128(17) 0.0100(16) -0.0026(15)
C15 0.0311(17) 0.0507(18) 0.045(2) -0.0090(15) -0.0067(15) 0.0023(14)
C16 0.0420(18) 0.0343(15) 0.0328(17) -0.0062(13) -0.0012(14) 0.0001(13)
C17 0.0322(15) 0.0276(13) 0.0260(15) -0.0018(11) 0.0047(12) -0.0012(11)
C18 0.0289(14) 0.0178(11) 0.0188(12) -0.0022(9) 0.0070(11) 0.0015(10)
C19 0.0335(15) 0.0281(13) 0.0200(13) -0.0024(10) 0.0116(11) 0.0005(11)
C20 0.0294(15) 0.0307(13) 0.0167(13) 0.0031(10) 0.0023(11) 0.0018(11)
C21 0.0343(15) 0.0288(13) 0.0181(13) 0.0026(10) 0.0061(11) 0.0027(11)
C22 0.0334(15) 0.0270(12) 0.0186(13) 0.0056(10) 0.0117(12) 0.0008(11)
C23 0.0263(14) 0.0217(12) 0.0263(14) 0.0009(10) 0.0097(11) 0.0042(10)
C24 0.0318(16) 0.0509(17) 0.0251(15) -0.0059(13) 0.0105(13) -0.0087(13)
C25 0.0359(17) 0.0550(18) 0.0290(15) -0.0017(14) 0.0160(13) -0.0036(14)
C26 0.0252(15) 0.0541(18) 0.0422(18) 0.0015(15) 0.0166(13) -0.0006(13)
C27 0.0230(15) 0.095(3) 0.0342(17) -0.0045(18) 0.0061(13) -0.0074(16)
C28 0.0243(15) 0.072(2) 0.0274(15) 0.0037(15) 0.0087(12) 0.0005(14)
C29 0.0298(14) 0.0165(11) 0.0239(13) 0.0035(10) 0.0094(11) 0.0007(9)
C30 0.0286(14) 0.0239(12) 0.0229(13) 0.0012(10) 0.0062(11) 0.0016(10)
C31 0.0341(16) 0.0290(13) 0.0273(15) 0.0030(11) -0.0023(13) -0.0016(11)
C32 0.0287(16) 0.0356(15) 0.0435(18) 0.0086(13) 0.0026(14) -0.0052(12)
C33 0.0328(16) 0.0400(16) 0.0463(19) 0.0029(14) 0.0195(14) -0.0041(13)
C34 0.0359(16) 0.0275(13) 0.0309(15) -0.0017(11) 0.0149(13) -0.0037(11)
B1 0.0287(16) 0.0193(12) 0.0198(14) 0.0009(11) 0.0093(12) 0.0020(11)
B2 0.0275(16) 0.0144(12) 0.0243(15) 0.0004(11) 0.0087(13) -0.0005(11)
B3 0.0280(16) 0.0172(12) 0.0218(15) 0.0006(11) 0.0094(12) 0.0047(11)
B4 0.0283(16) 0.0149(12) 0.0234(15) -0.0014(11) 0.0061(13) 0.0037(11)

loop_
_atom_type_symbol
_atom_type_description
_atom_type_scat_dispersion_real
_atom_type_scat_dispersion_imag
_atom_type_scat_source
C C 0.0033 0.0016 'International Tables Vol C Tables 4.2.6.8 and 6.1.1.4'
H H 0.0000 0.0000 'International Tables Vol C Tables 4.2.6.8 and 6.1.1.4'
B B 0.0013 0.0007 'International Tables Vol C Tables 4.2.6.8 and 6.1.1.4'
Fe Fe 0.3463 0.8444 'International Tables Vol C Tables 4.2.6.8 and 6.1.1.4'
N N 0.0061 0.0033 'International Tables Vol C Tables 4.2.6.8 and 6.1.1.4'

loop_
_geom_angle_atom_site_label_1
_geom_angle_atom_site_label_2
_geom_angle_atom_site_label_3
_geom_angle
_geom_angle_site_symmetry_1
_geom_angle_site_symmetry_3
_geom_angle_publ_flag
N1 Fe1 N3 157.08(8) . . ?
N1 Fe1 N4 122.58(8) . . ?
N3 Fe1 N4 42.61(8) . . ?
N1 Fe1 N2 42.41(8) . . ?
N3 Fe1 N2 121.08(8) . . ?
N4 Fe1 N2 116.21(8) . . ?
N1 Fe1 C18 127.00(9) . . ?
N3 Fe1 C18 69.38(9) . . ?
N4 Fe1 C18 69.31(9) . . ?
N2 Fe1 C18 169.31(9) . . ?
N1 Fe1 C1 68.83(9) . . ?
N3 Fe1 C1 125.43(9) . . ?
N4 Fe1 C1 168.01(9) . . ?
N2 Fe1 C1 68.88(8) . . ?
C18 Fe1 C1 107.64(9) . . ?
N1 Fe1 B2 69.92(10) . . ?
N3 Fe1 B2 108.25(10) . . ?
N4 Fe1 B2 136.06(10) . . ?
N2 Fe1 B2 41.25(9) . . ?
C18 Fe1 B2 141.32(10) . . ?
C1 Fe1 B2 40.44(10) . . ?
N1 Fe1 B1 40.83(9) . . ?
N3 Fe1 B1 161.28(9) . . ?
N4 Fe1 B1 150.81(10) . . ?
N2 Fe1 B1 69.36(9) . . ?
C18 Fe1 B1 101.28(10) . . ?
C1 Fe1 B1 40.21(10) . . ?
B2 Fe1 B1 68.35(11) . . ?
N1 Fe1 B4 111.19(9) . . ?
N3 Fe1 B4 69.65(9) . . ?
N4 Fe1 B4 41.10(9) . . ?
N2 Fe1 B4 137.92(10) . . ?
C18 Fe1 B4 40.24(10) . . ?
C1 Fe1 B4 142.32(10) . . ?
B2 Fe1 B4 177.15(11) . . ?
B1 Fe1 B4 114.27(11) . . ?
N1 Fe1 B3 161.71(9) . . ?
N3 Fe1 B3 41.09(9) . . ?
N4 Fe1 B3 69.73(9) . . ?
N2 Fe1 B3 148.84(10) . . ?
C18 Fe1 B3 40.50(10) . . ?
C1 Fe1 B3 100.22(10) . . ?
B2 Fe1 B3 111.80(11) . . ?
B1 Fe1 B3 121.64(11) . . ?
B4 Fe1 B3 68.02(11) . . ?
N2 N1 C3 109.68(18) . . ?
N2 N1 B1 110.95(19) . . ?
C3 N1 B1 137.0(2) . . ?
N2 N1 Fe1 69.73(11) . . ?
C3 N1 Fe1 130.13(15) . . ?
B1 N1 Fe1 78.07(14) . . ?
N1 N2 C5 108.66(18) . . ?
N1 N2 B2 110.02(19) . . ?
C5 N2 B2 138.9(2) . . ?
N1 N2 Fe1 67.86(11) . . ?
C5 N2 Fe1 132.05(14) . . ?
B2 N2 Fe1 76.66(13) . . ?
N4 N3 C20 108.86(18) . . ?
N4 N3 B3 110.84(19) . . ?
C20 N3 B3 138.8(2) . . ?
N4 N3 Fe1 69.18(11) . . ?
C20 N3 Fe1 127.09(16) . . ?
B3 N3 Fe1 78.27(13) . . ?
N3 N4 C22 108.95(18) . . ?
N3 N4 B4 110.00(19) . . ?
C22 N4 B4 138.8(2) . . ?
N3 N4 Fe1 68.21(11) . . ?
C22 N4 Fe1 130.34(15) . . ?
B4 N4 Fe1 77.63(13) . . ?
C2 C1 B1 122.9(2) . . ?
C2 C1 B2 127.5(2) . . ?
B1 C1 B2 109.5(2) . . ?
C2 C1 Fe1 128.75(16) . . ?
B1 C1 Fe1 70.28(13) . . ?
B2 C1 Fe1 69.98(13) . . ?
C1 C2 H2A 109.5 . . ?
C1 C2 H2B 109.5 . . ?
H2A C2 H2B 109.5 . . ?
C1 C2 H2C 109.5 . . ?
H2A C2 H2C 109.5 . . ?
H2B C2 H2C 109.5 . . ?
N1 C3 C4 104.2(2) . . ?
N1 C3 H3A 110.9 . . ?
C4 C3 H3A 110.9 . . ?
N1 C3 H3B 110.9 . . ?
C4 C3 H3B 110.9 . . ?
H3A C3 H3B 108.9 . . ?
C3 C4 C5 104.2(2) . . ?
C3 C4 H4A 110.9 . . ?
C5 C4 H4A 110.9 . . ?
C3 C4 H4B 110.9 . . ?
C5 C4 H4B 110.9 . . ?
H4A C4 H4B 108.9 . . ?
N2 C5 C4 103.87(19) . . ?
N2 C5 H5A 111.0 . . ?
C4 C5 H5A 111.0 . . ?
N2 C5 H5B 111.0 . . ?
C4 C5 H5B 111.0 . . ?
H5A C5 H5B 109.0 . . ?
C7 C6 C11 116.4(2) . . ?
C7 C6 B1 120.5(2) . . ?
C11 C6 B1 123.0(2) . . ?
C8 C7 C6 122.2(3) . . ?
C8 C7 H7 118.9 . . ?
C6 C7 H7 118.9 . . ?
C9 C8 C7 119.7(3) . . ?
C9 C8 H8 120.1 . . ?
C7 C8 H8 120.1 . . ?
C8 C9 C10 120.1(3) . . ?
C8 C9 H9 119.9 . . ?
C10 C9 H9 119.9 . . ?
C9 C10 C11 119.7(3) . . ?
C9 C10 H10 120.1 . . ?
C11 C10 H10 120.1 . . ?
C10 C11 C6 121.8(3) . . ?
C10 C11 H11 119.1 . . ?
C6 C11 H11 119.1 . . ?
C13 C12 C17 115.8(2) . . ?
C13 C12 B2 119.2(2) . . ?
C17 C12 B2 125.1(2) . . ?
C14 C13 C12 122.8(3) . . ?
C14 C13 H13 118.6 . . ?
C12 C13 H13 118.6 . . ?
C13 C14 C15 119.7(3) . . ?
C13 C14 H14 120.2 . . ?
C15 C14 H14 120.2 . . ?
C16 C15 C14 119.6(3) . . ?
C16 C15 H15 120.2 . . ?
C14 C15 H15 120.2 . . ?
C15 C16 C17 120.2(3) . . ?
C15 C16 H16 119.9 . . ?
C17 C16 H16 119.9 . . ?
C16 C17 C12 121.9(3) . . ?
C16 C17 H17 119.1 . . ?
C12 C17 H17 119.1 . . ?
B4 C18 C19 125.1(2) . . ?
B4 C18 B3 109.6(2) . . ?
C19 C18 B3 125.2(2) . . ?
B4 C18 Fe1 71.16(13) . . ?
C19 C18 Fe1 125.89(16) . . ?
B3 C18 Fe1 71.17(13) . . ?
C18 C19 H19A 109.5 . . ?
C18 C19 H19B 109.5 . . ?
H19A C19 H19B 109.5 . . ?
C18 C19 H19C 109.5 . . ?
H19A C19 H19C 109.5 . . ?
H19B C19 H19C 109.5 . . ?
N3 C20 C21 104.0(2) . . ?
N3 C20 H20A 111.0 . . ?
C21 C20 H20A 111.0 . . ?
N3 C20 H20B 111.0 . . ?
C21 C20 H20B 111.0 . . ?
H20A C20 H20B 109.0 . . ?
C20 C21 C22 103.6(2) . . ?
C20 C21 H21A 111.0 . . ?
C22 C21 H21A 111.0 . . ?
C20 C21 H21B 111.0 . . ?
C22 C21 H21B 111.0 . . ?
H21A C21 H21B 109.0 . . ?
N4 C22 C21 103.03(19) . . ?
N4 C22 H22A 111.2 . . ?
C21 C22 H22A 111.2 . . ?
N4 C22 H22B 111.2 . . ?
C21 C22 H22B 111.2 . . ?
H22A C22 H22B 109.1 . . ?
C24 C23 C28 115.2(2) . . ?
C24 C23 B3 120.3(2) . . ?
C28 C23 B3 124.5(2) . . ?
C25 C24 C23 123.0(3) . . ?
C25 C24 H24 118.5 . . ?
C23 C24 H24 118.5 . . ?
C26 C25 C24 120.3(3) . . ?
C26 C25 H25 119.8 . . ?
C24 C25 H25 119.8 . . ?
C25 C26 C27 118.6(3) . . ?
C25 C26 H26 120.7 . . ?
C27 C26 H26 120.7 . . ?
C26 C27 C28 120.7(3) . . ?
C26 C27 H27 119.7 . . ?
C28 C27 H27 119.7 . . ?
C27 C28 C23 122.1(3) . . ?
C27 C28 H28 119.0 . . ?
C23 C28 H28 119.0 . . ?
C34 C29 C30 116.1(2) . . ?
C34 C29 B4 126.2(2) . . ?
C30 C29 B4 117.7(2) . . ?
C31 C30 C29 122.6(2) . . ?
C31 C30 H30 118.7 . . ?
C29 C30 H30 118.7 . . ?
C32 C31 C30 119.5(3) . . ?
C32 C31 H31 120.3 . . ?
C30 C31 H31 120.3 . . ?
C31 C32 C33 119.7(3) . . ?
C31 C32 H32 120.2 . . ?
C33 C32 H32 120.2 . . ?
C34 C33 C32 120.3(3) . . ?
C34 C33 H33 119.9 . . ?
C32 C33 H33 119.9 . . ?
C33 C34 C29 121.9(3) . . ?
C33 C34 H34 119.0 . . ?
C29 C34 H34 119.0 . . ?
N1 B1 C1 104.6(2) . . ?
N1 B1 C6 121.7(2) . . ?
C1 B1 C6 133.7(2) . . ?
N1 B1 Fe1 61.10(12) . . ?
C1 B1 Fe1 69.52(14) . . ?
C6 B1 Fe1 132.55(18) . . ?
N2 B2 C1 104.3(2) . . ?
N2 B2 C12 121.6(2) . . ?
C1 B2 C12 133.7(2) . . ?
N2 B2 Fe1 62.10(12) . . ?
C1 B2 Fe1 69.58(13) . . ?
C12 B2 Fe1 125.86(17) . . ?
N3 B3 C18 103.8(2) . . ?
N3 B3 C23 122.2(2) . . ?
C18 B3 C23 133.9(2) . . ?
N3 B3 Fe1 60.64(12) . . ?
C18 B3 Fe1 68.33(13) . . ?
C23 B3 Fe1 130.26(17) . . ?
N4 B4 C18 104.6(2) . . ?
N4 B4 C29 122.8(2) . . ?
C18 B4 C29 132.6(2) . . ?
N4 B4 Fe1 61.27(12) . . ?
C18 B4 Fe1 68.60(13) . . ?
C29 B4 Fe1 132.90(17) . . ?

loop_
_geom_bond_atom_site_label_1
_geom_bond_atom_site_label_2
_geom_bond_distance
_geom_bond_site_symmetry_2
_geom_bond_publ_flag
Fe1 N1 1.971(2) . ?
Fe1 N3 1.973(2) . ?
Fe1 N4 1.9864(19) . ?
Fe1 N2 1.9965(19) . ?
Fe1 C18 2.177(2) . ?
Fe1 C1 2.192(2) . ?
Fe1 B2 2.198(3) . ?
Fe1 B1 2.203(3) . ?
Fe1 B4 2.213(3) . ?
Fe1 B3 2.217(3) . ?
N1 N2 1.436(3) . ?
N1 C3 1.469(3) . ?
N1 B1 1.472(3) . ?
N2 C5 1.478(3) . ?
N2 B2 1.489(3) . ?
N3 N4 1.439(3) . ?
N3 C20 1.472(3) . ?
N3 B3 1.488(3) . ?
N4 C22 1.473(3) . ?
N4 B4 1.489(4) . ?
C1 C2 1.513(3) . ?
C1 B1 1.511(4) . ?
C1 B2 1.517(4) . ?
C2 H2A 0.9800 . ?
C2 H2B 0.9800 . ?
C2 H2C 0.9800 . ?
C3 C4 1.521(4) . ?
C3 H3A 0.9900 . ?
C3 H3B 0.9900 . ?
C4 C5 1.526(4) . ?
C4 H4A 0.9900 . ?
C4 H4B 0.9900 . ?
C5 H5A 0.9900 . ?
C5 H5B 0.9900 . ?
C6 C7 1.399(4) . ?
C6 C11 1.408(4) . ?
C6 B1 1.571(4) . ?
C7 C8 1.391(4) . ?
C7 H7 0.9500 . ?
C8 C9 1.380(4) . ?
C8 H8 0.9500 . ?
C9 C10 1.386(4) . ?
C9 H9 0.9500 . ?
C10 C11 1.392(4) . ?
C10 H10 0.9500 . ?
C11 H11 0.9500 . ?
C12 C13 1.400(4) . ?
C12 C17 1.408(4) . ?
C12 B2 1.568(4) . ?
C13 C14 1.379(4) . ?
C13 H13 0.9500 . ?
C14 C15 1.387(5) . ?
C14 H14 0.9500 . ?
C15 C16 1.376(4) . ?
C15 H15 0.9500 . ?
C16 C17 1.388(4) . ?
C16 H16 0.9500 . ?
C17 H17 0.9500 . ?
C18 B4 1.510(4) . ?
C18 C19 1.520(3) . ?
C18 B3 1.521(4) . ?
C19 H19A 0.9800 . ?
C19 H19B 0.9800 . ?
C19 H19C 0.9800 . ?
C20 C21 1.519(4) . ?
C20 H20A 0.9900 . ?
C20 H20B 0.9900 . ?
C21 C22 1.528(4) . ?
C21 H21A 0.9900 . ?
C21 H21B 0.9900 . ?
C22 H22A 0.9900 . ?
C22 H22B 0.9900 . ?
C23 C24 1.392(4) . ?
C23 C28 1.399(4) . ?
C23 B3 1.571(4) . ?
C24 C25 1.388(4) . ?
C24 H24 0.9500 . ?
C25 C26 1.367(4) . ?
C25 H25 0.9500 . ?
C26 C27 1.384(4) . ?
C26 H26 0.9500 . ?
C27 C28 1.387(4) . ?
C27 H27 0.9500 . ?
C28 H28 0.9500 . ?
C29 C34 1.397(4) . ?
C29 C30 1.401(3) . ?
C29 B4 1.572(4) . ?
C30 C31 1.387(4) . ?
C30 H30 0.9500 . ?
C31 C32 1.379(4) . ?
C31 H31 0.9500 . ?
C32 C33 1.383(4) . ?
C32 H32 0.9500 . ?
C33 C34 1.383(4) . ?
C33 H33 0.9500 . ?
C34 H34 0.9500 . ?

loop_
_geom_torsion_atom_site_label_1
_geom_torsion_atom_site_label_2
_geom_torsion_atom_site_label_3
_geom_torsion_atom_site_label_4
_geom_torsion
_geom_torsion_site_symmetry_1
_geom_torsion_site_symmetry_2
_geom_torsion_site_symmetry_3
_geom_torsion_site_symmetry_4
_geom_torsion_publ_flag
N3 Fe1 N1 N2 51.4(2) . . . . ?
N4 Fe1 N1 N2 94.44(13) . . . . ?
C18 Fe1 N1 N2 -178.04(11) . . . . ?
C1 Fe1 N1 N2 -81.44(12) . . . . ?
B2 Fe1 N1 N2 -38.11(12) . . . . ?
B1 Fe1 N1 N2 -117.88(17) . . . . ?
B4 Fe1 N1 N2 139.09(12) . . . . ?
B3 Fe1 N1 N2 -137.0(3) . . . . ?
N3 Fe1 N1 C3 -47.7(3) . . . . ?
N4 Fe1 N1 C3 -4.7(2) . . . . ?
N2 Fe1 N1 C3 -99.1(2) . . . . ?
C18 Fe1 N1 C3 82.9(2) . . . . ?
C1 Fe1 N1 C3 179.5(2) . . . . ?
B2 Fe1 N1 C3 -137.2(2) . . . . ?
B1 Fe1 N1 C3 143.0(3) . . . . ?
B4 Fe1 N1 C3 40.0(2) . . . . ?
B3 Fe1 N1 C3 123.9(3) . . . . ?
N3 Fe1 N1 B1 169.3(2) . . . . ?
N4 Fe1 N1 B1 -147.68(14) . . . . ?
N2 Fe1 N1 B1 117.88(17) . . . . ?
C18 Fe1 N1 B1 -60.17(17) . . . . ?
C1 Fe1 N1 B1 36.44(14) . . . . ?
B2 Fe1 N1 B1 79.77(15) . . . . ?
B4 Fe1 N1 B1 -103.03(15) . . . . ?
B3 Fe1 N1 B1 -19.1(3) . . . . ?
C3 N1 N2 C5 -2.0(2) . . . . ?
B1 N1 N2 C5 163.43(18) . . . . ?
Fe1 N1 N2 C5 -128.74(15) . . . . ?
C3 N1 N2 B2 -167.72(19) . . . . ?
B1 N1 N2 B2 -2.2(2) . . . . ?
Fe1 N1 N2 B2 65.58(15) . . . . ?
C3 N1 N2 Fe1 126.70(17) . . . . ?
B1 N1 N2 Fe1 -67.83(15) . . . . ?
N3 Fe1 N2 N1 -159.18(11) . . . . ?
N4 Fe1 N2 N1 -110.56(12) . . . . ?
C18 Fe1 N2 N1 8.5(5) . . . . ?
C1 Fe1 N2 N1 81.30(13) . . . . ?
B2 Fe1 N2 N1 118.45(18) . . . . ?
B1 Fe1 N2 N1 38.14(12) . . . . ?
B4 Fe1 N2 N1 -65.65(17) . . . . ?
B3 Fe1 N2 N1 155.56(17) . . . . ?
N1 Fe1 N2 C5 95.6(2) . . . . ?
N3 Fe1 N2 C5 -63.5(2) . . . . ?
N4 Fe1 N2 C5 -14.9(2) . . . . ?
C18 Fe1 N2 C5 104.1(5) . . . . ?
C1 Fe1 N2 C5 176.9(2) . . . . ?
B2 Fe1 N2 C5 -145.9(3) . . . . ?
B1 Fe1 N2 C5 133.8(2) . . . . ?
B4 Fe1 N2 C5 30.0(3) . . . . ?
B3 Fe1 N2 C5 -108.8(2) . . . . ?
N1 Fe1 N2 B2 -118.45(18) . . . . ?
N3 Fe1 N2 B2 82.38(15) . . . . ?
N4 Fe1 N2 B2 130.99(14) . . . . ?
C18 Fe1 N2 B2 -110.0(5) . . . . ?
C1 Fe1 N2 B2 -37.15(14) . . . . ?
B1 Fe1 N2 B2 -80.31(15) . . . . ?
B4 Fe1 N2 B2 175.91(16) . . . . ?
B3 Fe1 N2 B2 37.1(2) . . . . ?
N1 Fe1 N3 N4 58.1(2) . . . . ?
N2 Fe1 N3 N4 96.11(13) . . . . ?
C18 Fe1 N3 N4 -81.46(13) . . . . ?
C1 Fe1 N3 N4 -178.91(12) . . . . ?
B2 Fe1 N3 N4 139.58(13) . . . . ?
B1 Fe1 N3 N4 -144.1(3) . . . . ?
B4 Fe1 N3 N4 -38.38(13) . . . . ?
B3 Fe1 N3 N4 -117.89(18) . . . . ?
N1 Fe1 N3 C20 -40.3(3) . . . . ?
N4 Fe1 N3 C20 -98.4(2) . . . . ?
N2 Fe1 N3 C20 -2.3(2) . . . . ?
C18 Fe1 N3 C20 -179.9(2) . . . . ?
C1 Fe1 N3 C20 82.7(2) . . . . ?
B2 Fe1 N3 C20 41.2(2) . . . . ?
B1 Fe1 N3 C20 117.5(3) . . . . ?
B4 Fe1 N3 C20 -136.8(2) . . . . ?
B3 Fe1 N3 C20 143.7(3) . . . . ?
N1 Fe1 N3 B3 175.99(19) . . . . ?
N4 Fe1 N3 B3 117.89(18) . . . . ?
N2 Fe1 N3 B3 -146.00(14) . . . . ?
C18 Fe1 N3 B3 36.43(14) . . . . ?
C1 Fe1 N3 B3 -61.02(16) . . . . ?
B2 Fe1 N3 B3 -102.53(15) . . . . ?
B1 Fe1 N3 B3 -26.2(3) . . . . ?
B4 Fe1 N3 B3 79.51(15) . . . . ?
C20 N3 N4 C22 -3.4(2) . . . . ?
B3 N3 N4 C22 165.32(18) . . . . ?
Fe1 N3 N4 C22 -126.86(16) . . . . ?
C20 N3 N4 B4 -169.51(18) . . . . ?
B3 N3 N4 B4 -0.8(2) . . . . ?
Fe1 N3 N4 B4 66.99(15) . . . . ?
C20 N3 N4 Fe1 123.50(17) . . . . ?
B3 N3 N4 Fe1 -67.82(15) . . . . ?
N1 Fe1 N4 N3 -156.90(11) . . . . ?
N2 Fe1 N4 N3 -108.35(13) . . . . ?
C18 Fe1 N4 N3 81.63(13) . . . . ?
C1 Fe1 N4 N3 4.3(5) . . . . ?
B2 Fe1 N4 N3 -62.54(17) . . . . ?
B1 Fe1 N4 N3 157.32(18) . . . . ?
B4 Fe1 N4 N3 117.69(18) . . . . ?
B3 Fe1 N4 N3 38.26(13) . . . . ?
N1 Fe1 N4 C22 -60.0(2) . . . . ?
N3 Fe1 N4 C22 96.9(2) . . . . ?
N2 Fe1 N4 C22 -11.5(2) . . . . ?
C18 Fe1 N4 C22 178.5(2) . . . . ?
C1 Fe1 N4 C22 101.1(4) . . . . ?
B2 Fe1 N4 C22 34.3(3) . . . . ?
B1 Fe1 N4 C22 -105.8(3) . . . . ?
B4 Fe1 N4 C22 -145.5(3) . . . . ?
B3 Fe1 N4 C22 135.1(2) . . . . ?
N1 Fe1 N4 B4 85.41(15) . . . . ?
N3 Fe1 N4 B4 -117.69(18) . . . . ?
N2 Fe1 N4 B4 133.96(14) . . . . ?
C18 Fe1 N4 B4 -36.06(14) . . . . ?
C1 Fe1 N4 B4 -113.4(4) . . . . ?
B2 Fe1 N4 B4 179.77(16) . . . . ?
B1 Fe1 N4 B4 39.6(2) . . . . ?
B3 Fe1 N4 B4 -79.43(15) . . . . ?
N1 Fe1 C1 C2 -153.9(2) . . . . ?
N3 Fe1 C1 C2 46.6(3) . . . . ?
N4 Fe1 C1 C2 43.1(5) . . . . ?
N2 Fe1 C1 C2 160.5(2) . . . . ?
C18 Fe1 C1 C2 -30.2(2) . . . . ?
B2 Fe1 C1 C2 122.6(3) . . . . ?
B1 Fe1 C1 C2 -116.9(3) . . . . ?
B4 Fe1 C1 C2 -56.2(3) . . . . ?
B3 Fe1 C1 C2 10.9(2) . . . . ?
N1 Fe1 C1 B1 -36.98(14) . . . . ?
N3 Fe1 C1 B1 163.52(14) . . . . ?
N4 Fe1 C1 B1 160.0(4) . . . . ?
N2 Fe1 C1 B1 -82.62(15) . . . . ?
C18 Fe1 C1 B1 86.66(15) . . . . ?
B2 Fe1 C1 B1 -120.5(2) . . . . ?
B4 Fe1 C1 B1 60.7(2) . . . . ?
B3 Fe1 C1 B1 127.77(15) . . . . ?
N1 Fe1 C1 B2 83.50(15) . . . . ?
N3 Fe1 C1 B2 -75.99(16) . . . . ?
N4 Fe1 C1 B2 -79.5(4) . . . . ?
N2 Fe1 C1 B2 37.86(14) . . . . ?
C18 Fe1 C1 B2 -152.85(15) . . . . ?
B1 Fe1 C1 B2 120.5(2) . . . . ?
B4 Fe1 C1 B2 -178.86(17) . . . . ?
B3 Fe1 C1 B2 -111.74(16) . . . . ?
N2 N1 C3 C4 -17.0(2) . . . . ?
B1 N1 C3 C4 -176.9(2) . . . . ?
Fe1 N1 C3 C4 62.7(3) . . . . ?
N1 C3 C4 C5 28.7(2) . . . . ?
N1 N2 C5 C4 20.1(2) . . . . ?
B2 N2 C5 C4 179.4(3) . . . . ?
Fe1 N2 C5 C4 -56.5(3) . . . . ?
C3 C4 C5 N2 -29.9(2) . . . . ?
C11 C6 C7 C8 0.3(4) . . . . ?
B1 C6 C7 C8 -178.5(2) . . . . ?
C6 C7 C8 C9 -0.2(4) . . . . ?
C7 C8 C9 C10 -0.3(4) . . . . ?
C8 C9 C10 C11 0.8(4) . . . . ?
C9 C10 C11 C6 -0.8(4) . . . . ?
C7 C6 C11 C10 0.3(4) . . . . ?
B1 C6 C11 C10 178.9(2) . . . . ?
C17 C12 C13 C14 2.5(4) . . . . ?
B2 C12 C13 C14 -176.1(3) . . . . ?
C12 C13 C14 C15 -0.9(5) . . . . ?
C13 C14 C15 C16 -1.4(5) . . . . ?
C14 C15 C16 C17 1.9(5) . . . . ?
C15 C16 C17 C12 -0.1(4) . . . . ?
C13 C12 C17 C16 -2.0(4) . . . . ?
B2 C12 C17 C16 176.5(2) . . . . ?
N1 Fe1 C18 B4 -79.07(17) . . . . ?
N3 Fe1 C18 B4 82.50(15) . . . . ?
N4 Fe1 C18 B4 36.80(14) . . . . ?
N2 Fe1 C18 B4 -86.2(5) . . . . ?
C1 Fe1 C18 B4 -155.48(15) . . . . ?
B2 Fe1 C18 B4 176.25(17) . . . . ?
B1 Fe1 C18 B4 -114.40(16) . . . . ?
B3 Fe1 C18 B4 119.4(2) . . . . ?
N1 Fe1 C18 C19 41.1(2) . . . . ?
N3 Fe1 C18 C19 -157.3(2) . . . . ?
N4 Fe1 C18 C19 157.0(2) . . . . ?
N2 Fe1 C18 C19 34.0(6) . . . . ?
C1 Fe1 C18 C19 -35.3(2) . . . . ?
B2 Fe1 C18 C19 -63.5(3) . . . . ?
B1 Fe1 C18 C19 5.8(2) . . . . ?
B4 Fe1 C18 C19 120.2(3) . . . . ?
B3 Fe1 C18 C19 -120.4(3) . . . . ?
N1 Fe1 C18 B3 161.50(13) . . . . ?
N3 Fe1 C18 B3 -36.94(13) . . . . ?
N4 Fe1 C18 B3 -82.64(15) . . . . ?
N2 Fe1 C18 B3 154.4(4) . . . . ?
C1 Fe1 C18 B3 85.09(15) . . . . ?
B2 Fe1 C18 B3 56.8(2) . . . . ?
B1 Fe1 C18 B3 126.17(15) . . . . ?
B4 Fe1 C18 B3 -119.4(2) . . . . ?
N4 N3 C20 C21 -17.8(2) . . . . ?
B3 N3 C20 C21 178.3(2) . . . . ?
Fe1 N3 C20 C21 59.9(2) . . . . ?
N3 C20 C21 C22 31.3(2) . . . . ?
N3 N4 C22 C21 22.9(2) . . . . ?
B4 N4 C22 C21 -177.0(3) . . . . ?
Fe1 N4 C22 C21 -54.2(3) . . . . ?
C20 C21 C22 N4 -33.1(2) . . . . ?
C28 C23 C24 C25 -3.5(4) . . . . ?
B3 C23 C24 C25 173.6(3) . . . . ?
C23 C24 C25 C26 1.2(5) . . . . ?
C24 C25 C26 C27 1.6(5) . . . . ?
C25 C26 C27 C28 -1.7(5) . . . . ?
C26 C27 C28 C23 -0.8(5) . . . . ?
C24 C23 C28 C27 3.3(4) . . . . ?
B3 C23 C28 C27 -173.6(3) . . . . ?
C34 C29 C30 C31 -0.3(4) . . . . ?
B4 C29 C30 C31 178.8(2) . . . . ?
C29 C30 C31 C32 1.0(4) . . . . ?
C30 C31 C32 C33 -1.0(4) . . . . ?
C31 C32 C33 C34 0.4(4) . . . . ?
C32 C33 C34 C29 0.3(4) . . . . ?
C30 C29 C34 C33 -0.3(4) . . . . ?
B4 C29 C34 C33 -179.3(2) . . . . ?
N2 N1 B1 C1 6.4(2) . . . . ?
C3 N1 B1 C1 166.2(2) . . . . ?
Fe1 N1 B1 C1 -56.16(16) . . . . ?
N2 N1 B1 C6 -172.9(2) . . . . ?
C3 N1 B1 C6 -13.1(4) . . . . ?
Fe1 N1 B1 C6 124.5(2) . . . . ?
N2 N1 B1 Fe1 62.61(14) . . . . ?
C3 N1 B1 Fe1 -137.6(3) . . . . ?
C2 C1 B1 N1 175.0(2) . . . . ?
B2 C1 B1 N1 -8.3(2) . . . . ?
Fe1 C1 B1 N1 50.92(14) . . . . ?
C2 C1 B1 C6 -5.8(4) . . . . ?
B2 C1 B1 C6 170.9(3) . . . . ?
Fe1 C1 B1 C6 -129.9(3) . . . . ?
C2 C1 B1 Fe1 124.1(2) . . . . ?
B2 C1 B1 Fe1 -59.18(16) . . . . ?
C7 C6 B1 N1 139.4(2) . . . . ?
C11 C6 B1 N1 -39.2(3) . . . . ?
C7 C6 B1 C1 -39.6(4) . . . . ?
C11 C6 B1 C1 141.7(3) . . . . ?
C7 C6 B1 Fe1 -142.3(2) . . . . ?
C11 C6 B1 Fe1 39.0(4) . . . . ?
N3 Fe1 B1 N1 -167.0(2) . . . . ?
N4 Fe1 B1 N1 67.5(2) . . . . ?
N2 Fe1 B1 N1 -39.58(12) . . . . ?
C18 Fe1 B1 N1 135.05(13) . . . . ?
C1 Fe1 B1 N1 -120.90(19) . . . . ?
B2 Fe1 B1 N1 -83.94(15) . . . . ?
B4 Fe1 B1 N1 94.86(15) . . . . ?
B3 Fe1 B1 N1 173.07(13) . . . . ?
N1 Fe1 B1 C1 120.90(19) . . . . ?
N3 Fe1 B1 C1 -46.1(3) . . . . ?
N4 Fe1 B1 C1 -171.61(16) . . . . ?
N2 Fe1 B1 C1 81.33(14) . . . . ?
C18 Fe1 B1 C1 -104.04(14) . . . . ?
B2 Fe1 B1 C1 36.97(14) . . . . ?
B4 Fe1 B1 C1 -144.23(14) . . . . ?
B3 Fe1 B1 C1 -66.03(17) . . . . ?
N1 Fe1 B1 C6 -108.0(3) . . . . ?
N3 Fe1 B1 C6 85.0(4) . . . . ?
N4 Fe1 B1 C6 -40.5(4) . . . . ?
N2 Fe1 B1 C6 -147.5(3) . . . . ?
C18 Fe1 B1 C6 27.1(3) . . . . ?
C1 Fe1 B1 C6 131.1(3) . . . . ?
B2 Fe1 B1 C6 168.1(3) . . . . ?
B4 Fe1 B1 C6 -13.1(3) . . . . ?
B3 Fe1 B1 C6 65.1(3) . . . . ?
N1 N2 B2 C1 -3.0(2) . . . . ?
C5 N2 B2 C1 -162.1(2) . . . . ?
Fe1 N2 B2 C1 57.14(15) . . . . ?
N1 N2 B2 C12 -176.98(19) . . . . ?
C5 N2 B2 C12 23.9(4) . . . . ?
Fe1 N2 B2 C12 -116.9(2) . . . . ?
N1 N2 B2 Fe1 -60.09(13) . . . . ?
C5 N2 B2 Fe1 140.8(3) . . . . ?
C2 C1 B2 N2 -176.4(2) . . . . ?
B1 C1 B2 N2 7.0(2) . . . . ?
Fe1 C1 B2 N2 -52.38(14) . . . . ?
C2 C1 B2 C12 -3.5(4) . . . . ?
B1 C1 B2 C12 179.9(2) . . . . ?
Fe1 C1 B2 C12 120.6(3) . . . . ?
C2 C1 B2 Fe1 -124.1(2) . . . . ?
B1 C1 B2 Fe1 59.36(16) . . . . ?
C13 C12 B2 N2 160.8(2) . . . . ?
C17 C12 B2 N2 -17.6(4) . . . . ?
C13 C12 B2 C1 -11.2(4) . . . . ?
C17 C12 B2 C1 170.4(2) . . . . ?
C13 C12 B2 Fe1 84.3(3) . . . . ?
C17 C12 B2 Fe1 -94.1(3) . . . . ?
N1 Fe1 B2 N2 39.16(12) . . . . ?
N3 Fe1 B2 N2 -116.64(13) . . . . ?
N4 Fe1 B2 N2 -77.40(18) . . . . ?
C18 Fe1 B2 N2 163.81(14) . . . . ?
C1 Fe1 B2 N2 119.7(2) . . . . ?
B1 Fe1 B2 N2 82.96(15) . . . . ?
B4 Fe1 B2 N2 -74(2) . . . . ?
B3 Fe1 B2 N2 -160.35(13) . . . . ?
N1 Fe1 B2 C1 -80.57(14) . . . . ?
N3 Fe1 B2 C1 123.64(14) . . . . ?
N4 Fe1 B2 C1 162.88(13) . . . . ?
N2 Fe1 B2 C1 -119.7(2) . . . . ?
C18 Fe1 B2 C1 44.1(2) . . . . ?
B1 Fe1 B2 C1 -36.76(14) . . . . ?
B4 Fe1 B2 C1 166(2) . . . . ?
B3 Fe1 B2 C1 79.93(16) . . . . ?
N1 Fe1 B2 C12 149.6(2) . . . . ?
N3 Fe1 B2 C12 -6.2(2) . . . . ?
N4 Fe1 B2 C12 33.1(3) . . . . ?
N2 Fe1 B2 C12 110.5(3) . . . . ?
C18 Fe1 B2 C12 -85.7(3) . . . . ?
C1 Fe1 B2 C12 -129.8(3) . . . . ?
B1 Fe1 B2 C12 -166.6(3) . . . . ?
B4 Fe1 B2 C12 36(2) . . . . ?
B3 Fe1 B2 C12 -49.9(2) . . . . ?
N4 N3 B3 C18 7.2(2) . . . . ?
C20 N3 B3 C18 170.8(3) . . . . ?
Fe1 N3 B3 C18 -54.96(15) . . . . ?
N4 N3 B3 C23 -176.4(2) . . . . ?
C20 N3 B3 C23 -12.8(4) . . . . ?
Fe1 N3 B3 C23 121.5(2) . . . . ?
N4 N3 B3 Fe1 62.12(14) . . . . ?
C20 N3 B3 Fe1 -134.2(3) . . . . ?
B4 C18 B3 N3 -10.9(2) . . . . ?
C19 C18 B3 N3 171.3(2) . . . . ?
Fe1 C18 B3 N3 50.16(14) . . . . ?
B4 C18 B3 C23 173.3(2) . . . . ?
C19 C18 B3 C23 -4.5(4) . . . . ?
Fe1 C18 B3 C23 -125.6(3) . . . . ?
B4 C18 B3 Fe1 -61.06(16) . . . . ?
C19 C18 B3 Fe1 121.2(2) . . . . ?
C24 C23 B3 N3 -178.0(2) . . . . ?
C28 C23 B3 N3 -1.2(4) . . . . ?
C24 C23 B3 C18 -2.9(4) . . . . ?
C28 C23 B3 C18 174.0(3) . . . . ?
C24 C23 B3 Fe1 -101.1(3) . . . . ?
C28 C23 B3 Fe1 75.8(3) . . . . ?
N1 Fe1 B3 N3 -175.0(2) . . . . ?
N4 Fe1 B3 N3 -39.64(12) . . . . ?
N2 Fe1 B3 N3 67.8(2) . . . . ?
C18 Fe1 B3 N3 -121.16(19) . . . . ?
C1 Fe1 B3 N3 133.59(13) . . . . ?
B2 Fe1 B3 N3 93.13(15) . . . . ?
B1 Fe1 B3 N3 170.41(13) . . . . ?
B4 Fe1 B3 N3 -83.81(14) . . . . ?
N1 Fe1 B3 C18 -53.9(3) . . . . ?
N3 Fe1 B3 C18 121.16(19) . . . . ?
N4 Fe1 B3 C18 81.52(14) . . . . ?
N2 Fe1 B3 C18 -171.08(15) . . . . ?
C1 Fe1 B3 C18 -105.25(14) . . . . ?
B2 Fe1 B3 C18 -145.71(14) . . . . ?
B1 Fe1 B3 C18 -68.43(17) . . . . ?
B4 Fe1 B3 C18 37.35(14) . . . . ?
N1 Fe1 B3 C23 76.0(4) . . . . ?
N3 Fe1 B3 C23 -109.0(3) . . . . ?
N4 Fe1 B3 C23 -148.7(3) . . . . ?
N2 Fe1 B3 C23 -41.3(3) . . . . ?
C18 Fe1 B3 C23 129.8(3) . . . . ?
C1 Fe1 B3 C23 24.6(3) . . . . ?
B2 Fe1 B3 C23 -15.9(3) . . . . ?
B1 Fe1 B3 C23 61.4(3) . . . . ?
B4 Fe1 B3 C23 167.2(3) . . . . ?
N3 N4 B4 C18 -6.0(2) . . . . ?
C22 N4 B4 C18 -165.9(3) . . . . ?
Fe1 N4 B4 C18 55.09(15) . . . . ?
N3 N4 B4 C29 174.19(19) . . . . ?
C22 N4 B4 C29 14.3(4) . . . . ?
Fe1 N4 B4 C29 -124.8(2) . . . . ?
N3 N4 B4 Fe1 -61.04(13) . . . . ?
C22 N4 B4 Fe1 139.0(3) . . . . ?
C19 C18 B4 N4 -171.7(2) . . . . ?
B3 C18 B4 N4 10.5(2) . . . . ?
Fe1 C18 B4 N4 -50.56(14) . . . . ?
C19 C18 B4 C29 8.1(4) . . . . ?
B3 C18 B4 C29 -169.7(2) . . . . ?
Fe1 C18 B4 C29 129.3(3) . . . . ?
C19 C18 B4 Fe1 -121.2(2) . . . . ?
B3 C18 B4 Fe1 61.07(16) . . . . ?
C34 C29 B4 N4 28.5(4) . . . . ?
C30 C29 B4 N4 -150.4(2) . . . . ?
C34 C29 B4 C18 -151.3(3) . . . . ?
C30 C29 B4 C18 29.7(4) . . . . ?
C34 C29 B4 Fe1 -51.0(4) . . . . ?
C30 C29 B4 Fe1 130.0(2) . . . . ?
N1 Fe1 B4 N4 -115.73(13) . . . . ?
N3 Fe1 B4 N4 39.75(12) . . . . ?
N2 Fe1 B4 N4 -74.50(18) . . . . ?
C18 Fe1 B4 N4 121.5(2) . . . . ?
C1 Fe1 B4 N4 161.83(14) . . . . ?
B2 Fe1 B4 N4 -3(2) . . . . ?
B1 Fe1 B4 N4 -160.05(13) . . . . ?
B3 Fe1 B4 N4 83.93(15) . . . . ?
N1 Fe1 B4 C18 122.75(14) . . . . ?
N3 Fe1 B4 C18 -81.77(15) . . . . ?
N4 Fe1 B4 C18 -121.5(2) . . . . ?
N2 Fe1 B4 C18 163.97(13) . . . . ?
C1 Fe1 B4 C18 40.3(2) . . . . ?
B2 Fe1 B4 C18 -125(2) . . . . ?
B1 Fe1 B4 C18 78.43(17) . . . . ?
B3 Fe1 B4 C18 -37.59(14) . . . . ?
N1 Fe1 B4 C29 -6.2(3) . . . . ?
N3 Fe1 B4 C29 149.3(3) . . . . ?
N4 Fe1 B4 C29 109.5(3) . . . . ?
N2 Fe1 B4 C29 35.0(3) . . . . ?
C18 Fe1 B4 C29 -129.0(3) . . . . ?
C1 Fe1 B4 C29 -88.7(3) . . . . ?
B2 Fe1 B4 C29 106(2) . . . . ?
B1 Fe1 B4 C29 -50.5(3) . . . . ?
B3 Fe1 B4 C29 -166.6(3) . . . . ?
